data_7233693
loop_
_publ_author_name
'Pengchong Xue'
'Boqi Yao'
'Jiabao Sun'
'Qiuxia Xu'
'Peng Chen'
'Zhenqi Zhang'
'Ran Lu'

_publ_section_title
;
 Phenothiazine-based benzoxazole derivates exhibiting mechanochromic
 luminescence: the effect of a bromine atom
;
_journal_name_full 'Journal of Materials Chemistry C'
_journal_page_first 3942
_journal_page_last 3950
_journal_paper_doi 10.1039/C4TC00061G
_journal_volume 2
_journal_year 2014
_chemical_formula_sum 'C23 H18 N2 O S'
_chemical_formula_weight 370.45
_space_group_IT_number 14
_space_group_name_Hall '-P 2ybc'
_space_group_name_H-M_alt 'P 1 21/c 1'
_symmetry_cell_setting monoclinic
_symmetry_space_group_name_H-M 'P 1 21/c 1'
_atom_sites_solution_hydrogens geom
_atom_sites_solution_primary direct
_atom_sites_solution_secondary difmap
_cell_angle_alpha 90.00
_cell_angle_beta 95.33(3)
_cell_angle_gamma 90.00
_cell_formula_units_Z 4
_cell_length_a 13.690(3)
_cell_length_b 21.558(4)
_cell_length_c 6.2444(12)
_cell_measurement_reflns_used 4310
_cell_measurement_temperature 293(2)
_cell_measurement_theta_max 27.48
_cell_measurement_theta_min 2.99
_cell_volume 1834.9(6)
_computing_cell_refinement RAPID-AUTO
_computing_data_collection 'RAPID-AUTO (Rigaku Corporation, 1998)'
_computing_data_reduction 'CrystalStructure (Rigaku/MSC and Rigaku Corporation, 2002)'
_computing_molecular_graphics 'ORTEP-II (Johnson, 1976)'
_computing_publication_material SHELXL-97
_computing_structure_refinement 'SHELXL-97 (Sheldrick, 1997)'
_computing_structure_solution 'SHELXS-97 (Sheldrick, 1997)'
_diffrn_ambient_temperature 295
_diffrn_detector_area_resol_mean 10.000
_diffrn_measured_fraction_theta_full 0.999
_diffrn_measured_fraction_theta_max 0.999
_diffrn_measurement_device_type 'Rigaku RAXIS-RAPID'
_diffrn_measurement_method '\w scan'
_diffrn_radiation_monochromator graphite
_diffrn_radiation_source 'fine-focus sealed tube'
_diffrn_radiation_type MoK\a
_diffrn_radiation_wavelength 0.71073
_diffrn_reflns_av_R_equivalents 0.0486
_diffrn_reflns_av_sigmaI/netI 0.0407
_diffrn_reflns_limit_h_max 17
_diffrn_reflns_limit_h_min -17
_diffrn_reflns_limit_k_max 27
_diffrn_reflns_limit_k_min -27
_diffrn_reflns_limit_l_max 8
_diffrn_reflns_limit_l_min -7
_diffrn_reflns_number 17671
_diffrn_reflns_theta_full 27.48
_diffrn_reflns_theta_max 27.48
_diffrn_reflns_theta_min 2.99
_exptl_absorpt_coefficient_mu 0.192
_exptl_absorpt_correction_T_max 0.9792
_exptl_absorpt_correction_T_min 0.9755
_exptl_absorpt_correction_type multi-scan
_exptl_absorpt_process_details 'ABSCOR (Higashi, 1995)'
_exptl_crystal_colour yellow
_exptl_crystal_density_diffrn 1.341
_exptl_crystal_density_method 'not measured'
_exptl_crystal_description block
_exptl_crystal_F_000 776
_exptl_crystal_size_max 0.13
_exptl_crystal_size_mid 0.12
_exptl_crystal_size_min 0.11
_refine_diff_density_max 0.463
_refine_diff_density_min -0.476
_refine_diff_density_rms 0.050
_refine_ls_extinction_method none
_refine_ls_goodness_of_fit_ref 1.045
_refine_ls_hydrogen_treatment mixed
_refine_ls_matrix_type full
_refine_ls_number_parameters 244
_refine_ls_number_reflns 4187
_refine_ls_number_restraints 0
_refine_ls_restrained_S_all 1.045
_refine_ls_R_factor_all 0.0761
_refine_ls_R_factor_gt 0.0490
_refine_ls_shift/su_max 0.000
_refine_ls_shift/su_mean 0.000
_refine_ls_structure_factor_coef Fsqd
_refine_ls_weighting_details 'calc w=1/[\s^2^(Fo^2^)+(0.0686P)^2^+0.2787P] where P=(Fo^2^+2Fc^2^)/3'
_refine_ls_weighting_scheme calc
_refine_ls_wR_factor_gt 0.1214
_refine_ls_wR_factor_ref 0.1343
_reflns_number_gt 2909
_reflns_number_total 4187
_reflns_threshold_expression >2sigma(I)
_cod_data_source_file J-Mater-Chem-C-2014-2-3942-1.cif
_cod_data_source_block c
_cod_original_sg_symbol_H-M P21/c
_cod_database_code 7233693

loop_
_symmetry_equiv_pos_as_xyz
'x, y, z'
'-x, y+1/2, -z+1/2'
'-x, -y, -z'
'x, -y-1/2, z-1/2'

loop_
_atom_site_label
_atom_site_type_symbol
_atom_site_fract_x
_atom_site_fract_y
_atom_site_fract_z
_atom_site_U_iso_or_equiv
_atom_site_adp_type
_atom_site_occupancy
_atom_site_symmetry_multiplicity
_atom_site_calc_flag
_atom_site_refinement_flags
_atom_site_disorder_assembly
_atom_site_disorder_group
S1 S 0.06403(4) 0.53828(3) 0.79973(10) 0.0543(2) Uani 1 1 d . . .
O1 O 0.27258(9) 0.40609(7) -0.1660(2) 0.0407(3) Uani 1 1 d . . .
N2 N 0.43750(12) 0.40564(8) -0.1685(3) 0.0415(4) Uani 1 1 d . . .
C1 C 0.04547(18) 0.71273(13) 1.1925(4) 0.0596(6) Uani 1 1 d . . .
H1A H 0.0411 0.7475 1.2794 0.072 Uiso 1 1 calc R . .
C2 C 0.43864(17) 0.33795(10) -0.5013(3) 0.0467(5) Uani 1 1 d . . .
H2A H 0.5063 0.3367 -0.5055 0.056 Uiso 1 1 calc R . .
C3 C -0.03877(17) 0.68339(12) 1.1086(4) 0.0574(6) Uani 1 1 d . . .
H3A H -0.1000 0.6981 1.1378 0.069 Uiso 1 1 calc R . .
C4 C 0.36517(18) 0.70150(11) 1.0030(4) 0.0516(6) Uani 1 1 d . . .
H4A H 0.4225 0.7153 1.0902 0.077 Uiso 1 1 calc R . .
H4B H 0.3155 0.7330 0.9997 0.077 Uiso 1 1 calc R . .
H4C H 0.3817 0.6936 0.8594 0.077 Uiso 1 1 calc R . .
C5 C 0.23108(17) 0.34200(11) -0.4918(3) 0.0497(6) Uani 1 1 d . . .
H5A H 0.1634 0.3438 -0.4884 0.060 Uiso 1 1 calc R . .
C6 C 0.3763(2) 0.30759(11) -0.6541(4) 0.0535(6) Uani 1 1 d . . .
H6A H 0.4027 0.2851 -0.7620 0.064 Uiso 1 1 calc R . .
C7 C 0.27504(19) 0.30992(11) -0.6498(4) 0.0536(6) Uani 1 1 d . . .
H7A H 0.2355 0.2893 -0.7563 0.064 Uiso 1 1 calc R . .
C8 C -0.03133(15) 0.63210(12) 0.9813(4) 0.0523(6) Uani 1 1 d . . .
H8A H -0.0881 0.6124 0.9227 0.063 Uiso 1 1 calc R . .
C9 C 0.13696(16) 0.69098(11) 1.1487(4) 0.0494(5) Uani 1 1 d . . .
H9A H 0.1930 0.7117 1.2056 0.059 Uiso 1 1 calc R . .
C10 C 0.34449(13) 0.57633(9) 0.7091(3) 0.0349(4) Uani 1 1 d . . .
H10A H 0.3985 0.5961 0.7805 0.042 Uiso 1 1 calc R . .
C11 C 0.14646(14) 0.63835(10) 1.0205(3) 0.0371(4) Uani 1 1 d . . .
C12 C 0.32697(14) 0.64233(10) 1.0974(3) 0.0383(4) Uani 1 1 d . . .
H12A H 0.3788 0.6115 1.1054 0.046 Uiso 1 1 calc R . .
H12B H 0.3117 0.6508 1.2432 0.046 Uiso 1 1 calc R . .
C13 C 0.18635(14) 0.51840(10) 0.4906(3) 0.0404(5) Uani 1 1 d . . .
H13A H 0.1319 0.5004 0.4147 0.048 Uiso 1 1 calc R . .
C14 C 0.05976(14) 0.60901(10) 0.9381(3) 0.0418(5) Uani 1 1 d . . .
C15 C 0.36324(14) 0.42512(9) -0.0724(3) 0.0372(4) Uani 1 1 d . . .
C16 C 0.27772(14) 0.51345(9) 0.4088(3) 0.0349(4) Uani 1 1 d . . .
C17 C 0.17436(13) 0.54914(9) 0.6803(3) 0.0375(4) Uani 1 1 d . . .
C18 C 0.39620(14) 0.37045(9) -0.3414(3) 0.0376(4) Uani 1 1 d . . .
C19 C 0.25259(13) 0.58186(9) 0.7901(3) 0.0324(4) Uani 1 1 d . . .
C20 C 0.28475(14) 0.47785(9) 0.2124(3) 0.0371(4) Uani 1 1 d . . .
H20A H 0.2257 0.4637 0.1440 0.045 Uiso 1 1 calc R . .
C21 C 0.29495(15) 0.37112(9) -0.3397(3) 0.0380(4) Uani 1 1 d . . .
C22 C 0.36510(15) 0.46294(9) 0.1180(3) 0.0385(4) Uani 1 1 d . . .
H22A H 0.4253 0.4777 0.1783 0.046 Uiso 1 1 calc R . .
N1 N 0.23940(11) 0.61578(8) 0.9768(2) 0.0367(4) Uani 1 1 d . . .
C23 C 0.35686(13) 0.54238(9) 0.5260(3) 0.0359(4) Uani 1 1 d . . .
H23A H 0.4192 0.5387 0.4797 0.043 Uiso 1 1 calc R . .

loop_
_atom_site_aniso_label
_atom_site_aniso_U_11
_atom_site_aniso_U_22
_atom_site_aniso_U_33
_atom_site_aniso_U_23
_atom_site_aniso_U_13
_atom_site_aniso_U_12
S1 0.0377(3) 0.0609(4) 0.0672(4) -0.0221(3) 0.0198(3) -0.0147(2)
O1 0.0372(7) 0.0495(8) 0.0360(7) -0.0064(6) 0.0069(6) -0.0006(6)
N2 0.0385(9) 0.0447(10) 0.0415(9) -0.0062(8) 0.0058(7) 0.0046(7)
C1 0.0618(15) 0.0661(16) 0.0532(13) -0.0150(12) 0.0174(11) 0.0108(13)
C2 0.0537(12) 0.0422(12) 0.0459(12) -0.0025(10) 0.0147(10) 0.0081(10)
C3 0.0464(12) 0.0696(16) 0.0594(14) -0.0042(13) 0.0229(11) 0.0105(12)
C4 0.0585(14) 0.0459(13) 0.0503(13) -0.0046(10) 0.0037(11) -0.0069(10)
C5 0.0517(12) 0.0554(14) 0.0420(11) -0.0039(10) 0.0039(10) -0.0123(11)
C6 0.0771(16) 0.0430(12) 0.0426(12) -0.0067(10) 0.0169(11) 0.0032(11)
C7 0.0755(16) 0.0454(13) 0.0396(11) -0.0081(10) 0.0030(11) -0.0134(11)
C8 0.0374(11) 0.0647(15) 0.0569(13) -0.0036(12) 0.0148(10) -0.0018(10)
C9 0.0456(12) 0.0583(14) 0.0443(12) -0.0134(10) 0.0049(10) 0.0025(10)
C10 0.0313(9) 0.0389(10) 0.0342(9) -0.0014(8) 0.0019(7) -0.0026(8)
C11 0.0371(10) 0.0439(11) 0.0310(9) 0.0000(8) 0.0063(8) 0.0024(8)
C12 0.0355(10) 0.0472(12) 0.0313(9) -0.0043(9) -0.0009(8) -0.0014(8)
C13 0.0342(9) 0.0469(12) 0.0396(10) -0.0079(9) 0.0013(8) -0.0044(9)
C14 0.0363(10) 0.0496(12) 0.0408(10) -0.0042(9) 0.0111(8) -0.0007(9)
C15 0.0364(10) 0.0393(11) 0.0361(10) 0.0004(8) 0.0036(8) 0.0018(8)
C16 0.0375(9) 0.0347(10) 0.0329(9) 0.0005(8) 0.0048(8) 0.0006(8)
C17 0.0318(9) 0.0400(11) 0.0415(10) -0.0045(9) 0.0076(8) -0.0002(8)
C18 0.0437(10) 0.0339(10) 0.0362(10) 0.0007(8) 0.0081(8) 0.0023(8)
C19 0.0331(9) 0.0350(10) 0.0292(9) -0.0002(8) 0.0028(7) -0.0005(8)
C20 0.0388(10) 0.0365(10) 0.0359(10) -0.0010(8) 0.0029(8) -0.0019(8)
C21 0.0471(11) 0.0362(10) 0.0317(9) -0.0016(8) 0.0091(8) -0.0003(9)
C22 0.0392(10) 0.0423(11) 0.0338(10) -0.0028(8) 0.0029(8) 0.0006(9)
N1 0.0323(8) 0.0433(9) 0.0341(8) -0.0062(7) 0.0019(6) 0.0020(7)
C23 0.0325(9) 0.0392(10) 0.0367(10) 0.0008(8) 0.0071(8) 0.0012(8)

loop_
_atom_type_symbol
_atom_type_description
_atom_type_scat_dispersion_real
_atom_type_scat_dispersion_imag
_atom_type_scat_source
C C 0.0033 0.0016 'International Tables Vol C Tables 4.2.6.8 and 6.1.1.4'
H H 0.0000 0.0000 'International Tables Vol C Tables 4.2.6.8 and 6.1.1.4'
N N 0.0061 0.0033 'International Tables Vol C Tables 4.2.6.8 and 6.1.1.4'
O O 0.0106 0.0060 'International Tables Vol C Tables 4.2.6.8 and 6.1.1.4'
S S 0.1246 0.1234 'International Tables Vol C Tables 4.2.6.8 and 6.1.1.4'

loop_
_geom_angle_atom_site_label_1
_geom_angle_atom_site_label_2
_geom_angle_atom_site_label_3
_geom_angle
_geom_angle_site_symmetry_1
_geom_angle_site_symmetry_3
C14 S1 C17 99.33(10) . .
C21 O1 C15 103.79(15) . .
C15 N2 C18 104.77(16) . .
C3 C1 C9 120.6(2) . .
C6 C2 C18 117.4(2) . .
C8 C3 C1 119.1(2) . .
C21 C5 C7 115.3(2) . .
C2 C6 C7 121.5(2) . .
C5 C7 C6 122.1(2) . .
C3 C8 C14 121.1(2) . .
C1 C9 C11 121.3(2) . .
C23 C10 C19 121.76(17) . .
C14 C11 C9 117.07(18) . .
C14 C11 N1 121.45(18) . .
C9 C11 N1 121.48(17) . .
N1 C12 C4 114.95(16) . .
C17 C13 C16 122.12(17) . .
C8 C14 C11 120.8(2) . .
C8 C14 S1 118.49(16) . .
C11 C14 S1 120.47(15) . .
N2 C15 O1 114.80(17) . .
N2 C15 C22 127.62(18) . .
O1 C15 C22 117.58(17) . .
C23 C16 C13 116.82(17) . .
C23 C16 C20 124.56(18) . .
C13 C16 C20 118.60(17) . .
C13 C17 C19 120.89(18) . .
C13 C17 S1 118.34(15) . .
C19 C17 S1 120.28(15) . .
C21 C18 C2 119.68(19) . .
C21 C18 N2 108.77(17) . .
C2 C18 N2 131.55(19) . .
N1 C19 C10 122.22(16) . .
N1 C19 C17 121.06(17) . .
C10 C19 C17 116.66(17) . .
C22 C20 C16 128.30(18) . .
O1 C21 C5 128.09(19) . .
O1 C21 C18 107.87(16) . .
C5 C21 C18 124.0(2) . .
C20 C22 C15 123.28(18) . .
C19 N1 C11 121.89(15) . .
C19 N1 C12 117.83(15) . .
C11 N1 C12 118.23(16) . .
C10 C23 C16 121.44(17) . .

loop_
_geom_bond_atom_site_label_1
_geom_bond_atom_site_label_2
_geom_bond_distance
_geom_bond_site_symmetry_2
S1 C14 1.756(2) .
S1 C17 1.761(2) .
O1 C21 1.379(2) .
O1 C15 1.384(2) .
N2 C15 1.297(2) .
N2 C18 1.396(2) .
C1 C3 1.376(3) .
C1 C9 1.388(3) .
C2 C6 1.384(3) .
C2 C18 1.390(3) .
C3 C8 1.371(3) .
C4 C12 1.518(3) .
C5 C21 1.380(3) .
C5 C7 1.388(3) .
C6 C7 1.389(3) .
C8 C14 1.392(3) .
C9 C11 1.402(3) .
C10 C23 1.381(3) .
C10 C19 1.404(3) .
C11 C14 1.400(3) .
C11 N1 1.412(2) .
C12 N1 1.471(2) .
C13 C17 1.380(3) .
C13 C16 1.398(3) .
C15 C22 1.440(3) .
C16 C23 1.397(3) .
C16 C20 1.458(3) .
C17 C19 1.407(3) .
C18 C21 1.387(3) .
C19 N1 1.402(2) .
C20 C22 1.334(3) .
